data_2205148
loop_
_publ_author_name
'Thomas Francis'
'D. Alan R. Happer'
'Ward T. Robinson'

_publ_section_title
;
 2-Phenylselanyl-3,5-methano-2<i>H</i>-cyclopenta[<i>b</i>]furan-2-one
;
_journal_issue 2
_journal_name_full 'Acta Crystallographica Section E'
_journal_page_first o453
_journal_page_last o455
_journal_paper_doi 10.1107/S160053680500231X
_journal_volume 61
_journal_year 2005
_chemical_formula_iupac 'C14 H14 O2 Se'
_chemical_formula_moiety 'C14 H14 O2 Se'
_chemical_formula_sum 'C14 H14 O2 Se'
_chemical_formula_weight 293.21
_chemical_melting_point 376
_chemical_name_common '2-Phenylselanyl-3,5-methano-2H-cyclopenta[b]furan-2-one '
_chemical_name_systematic
;
2-Phenylselanyl-3,5-methano-2H-cyclopenta[b]furan-2-one
;
_space_group_IT_number 19
_symmetry_cell_setting orthorhombic
_symmetry_space_group_name_Hall 'P 2ac 2ab'
_symmetry_space_group_name_H-M 'P 21 21 21'
_atom_sites_solution_hydrogens geom
_atom_sites_solution_primary direct
_atom_sites_solution_secondary difmap
_cell_angle_alpha 90.00
_cell_angle_beta 90.00
_cell_angle_gamma 90.00
_cell_formula_units_Z 4
_cell_length_a 6.2771(13)
_cell_length_b 9.792(2)
_cell_length_c 19.073(4)
_cell_measurement_reflns_used 4814
_cell_measurement_temperature 293(2)
_cell_measurement_theta_max 52.963
_cell_measurement_theta_min 4.292
_cell_volume 1172.3(4)
_computing_cell_refinement 'SAINT-Plus (Bruker, 1999)'
_computing_data_collection 'SMART (Bruker, 1999)'
_computing_data_reduction SAINT-Plus
_computing_molecular_graphics SHELXTL
_computing_publication_material SHELXTL
_computing_structure_refinement SHELXTL'
_computing_structure_solution 'SHELXTL (Sheldrick, 2001)'
_diffrn_ambient_temperature 293(2)
_diffrn_detector_area_resol_mean 8.192
_diffrn_measured_fraction_theta_full 0.985
_diffrn_measured_fraction_theta_max 0.985
_diffrn_measurement_device_type 'Bruker SMART CCD'
_diffrn_measurement_method '\f and \w'
_diffrn_radiation_monochromator graphite
_diffrn_radiation_source 'fine-focus sealed tube'
_diffrn_radiation_type MoK\a
_diffrn_radiation_wavelength 0.71073
_diffrn_reflns_av_R_equivalents 0.0268
_diffrn_reflns_av_sigmaI/netI 0.0441
_diffrn_reflns_limit_h_max 7
_diffrn_reflns_limit_h_min -7
_diffrn_reflns_limit_k_max 12
_diffrn_reflns_limit_k_min -12
_diffrn_reflns_limit_l_max 20
_diffrn_reflns_limit_l_min -23
_diffrn_reflns_number 5977
_diffrn_reflns_theta_full 26.34
_diffrn_reflns_theta_max 26.34
_diffrn_reflns_theta_min 2.14
_diffrn_standards_number 0
_exptl_absorpt_coefficient_mu 3.188
_exptl_absorpt_correction_T_max 0.62
_exptl_absorpt_correction_T_min 0.26
_exptl_absorpt_correction_type multi-scan
_exptl_absorpt_process_details '(SADABS; Bruker 1999)'
_exptl_crystal_colour colourless
_exptl_crystal_density_diffrn 1.661
_exptl_crystal_density_method 'not measured'
_exptl_crystal_description prism
_exptl_crystal_F_000 592
_exptl_crystal_size_max 0.79
_exptl_crystal_size_mid 0.25
_exptl_crystal_size_min 0.15
_refine_diff_density_max 0.258
_refine_diff_density_min -0.549
_refine_ls_abs_structure_details 'Flack (1983), 951 Friedel pairs'
_refine_ls_abs_structure_Flack 0.070(11)
_refine_ls_extinction_method none
_refine_ls_goodness_of_fit_ref 1.012
_refine_ls_hydrogen_treatment constr
_refine_ls_matrix_type full
_refine_ls_number_parameters 154
_refine_ls_number_reflns 2344
_refine_ls_number_restraints 0
_refine_ls_restrained_S_all 1.012
_refine_ls_R_factor_all 0.0270
_refine_ls_R_factor_gt 0.0227
_refine_ls_shift/su_max 0.001
_refine_ls_shift/su_mean 0.000
_refine_ls_structure_factor_coef Fsqd
_refine_ls_weighting_details 'calc w = 1/[\s^2^(Fo^2^)+(0.0193P)^2^] where P = (Fo^2^+2Fc^2^)/3'
_refine_ls_weighting_scheme calc
_refine_ls_wR_factor_gt 0.0525
_refine_ls_wR_factor_ref 0.0542
_reflns_number_gt 2176
_reflns_number_total 2344
_reflns_threshold_expression I>2\s(I)
_cod_data_source_file sj6027.cif
_cod_data_source_block I
_cod_original_cell_volume 1172.4(4)
_cod_database_code 2205148

loop_
_symmetry_equiv_pos_as_xyz
'x, y, z'
'-x+1/2, -y, z+1/2'
'-x, y+1/2, -z+1/2'
'x+1/2, -y+1/2, -z'

loop_
_atom_site_label
_atom_site_fract_x
_atom_site_fract_y
_atom_site_fract_z
_atom_site_U_iso_or_equiv
_atom_site_adp_type
_atom_site_calc_flag
_atom_site_refinement_flags
_atom_site_occupancy
_atom_site_type_symbol
Se 1.13690(4) 0.77766(3) 0.561673(12) 0.02483(8) Uani d . 1 Se
O1 0.6835(3) 0.71750(18) 0.71171(8) 0.0245(4) Uani d . 1 O
O2 0.3667(3) 0.78627(18) 0.75023(9) 0.0318(4) Uani d . 1 O
C3 0.8810(4) 0.7828(2) 0.69025(11) 0.0207(4) Uani d . 1 C
H3 1.0067 0.7282 0.7023 0.025 Uiso calc R 1 H
C9 1.1551(4) 0.5841(2) 0.57378(10) 0.0214(5) Uani d . 1 C
C10 0.9860(4) 0.4981(3) 0.55985(14) 0.0271(5) Uani d . 1 C
H10 0.8540 0.5341 0.5476 0.033 Uiso calc R 1 H
C5 0.6411(5) 0.9524(2) 0.72067(11) 0.0221(5) Uani d . 1 C
H5 0.5911 1.0201 0.7547 0.027 Uiso calc R 1 H
C14 1.3511(5) 0.5302(3) 0.59252(11) 0.0254(5) Uani d . 1 C
H14 1.4643 0.5879 0.6031 0.031 Uiso calc R 1 H
C2 0.8727(4) 0.8190(2) 0.61148(10) 0.0200(5) Uani d . 1 C
H2 0.7515 0.7739 0.5888 0.024 Uiso calc R 1 H
C1 0.8413(4) 0.9743(2) 0.61244(11) 0.0215(5) Uani d . 1 C
H1 0.8701 1.0202 0.5678 0.026 Uiso calc R 1 H
C7 0.9859(4) 1.0171(3) 0.67302(12) 0.0235(5) Uani d . 1 C
H7A 1.1345 0.9951 0.6648 0.028 Uiso calc R 1 H
H7B 0.9710 1.1129 0.6851 0.028 Uiso calc R 1 H
C8 0.5423(4) 0.8154(3) 0.73009(12) 0.0235(5) Uani d . 1 C
C6 0.6205(5) 1.0010(2) 0.64311(11) 0.0244(5) Uani d . 1 C
H6A 0.5124 0.9491 0.6184 0.029 Uiso calc R 1 H
H6B 0.5848 1.0973 0.6408 0.029 Uiso calc R 1 H
C4 0.8815(5) 0.9229(2) 0.72617(11) 0.0220(5) Uani d . 1 C
H4 0.9416 0.9253 0.7736 0.026 Uiso calc R 1 H
C11 1.0139(5) 0.3586(3) 0.56414(16) 0.0338(6) Uani d . 1 C
H11 0.8997 0.3005 0.5554 0.041 Uiso calc R 1 H
C13 1.3771(5) 0.3902(3) 0.59544(13) 0.0314(6) Uani d . 1 C
H13 1.5092 0.3537 0.6071 0.038 Uiso calc R 1 H
C12 1.2101(5) 0.3049(3) 0.58133(13) 0.0323(7) Uani d . 1 C
H12 1.2288 0.2108 0.5833 0.039 Uiso calc R 1 H

loop_
_atom_site_aniso_label
_atom_site_aniso_U_11
_atom_site_aniso_U_22
_atom_site_aniso_U_33
_atom_site_aniso_U_12
_atom_site_aniso_U_13
_atom_site_aniso_U_23
Se 0.02975(14) 0.02018(12) 0.02455(12) -0.00081(11) 0.00971(11) -0.00075(10)
O1 0.0237(10) 0.0210(8) 0.0287(8) -0.0029(8) 0.0046(7) 0.0033(7)
O2 0.0203(9) 0.0348(10) 0.0402(9) -0.0021(10) 0.0052(8) 0.0064(8)
C3 0.0196(11) 0.0207(11) 0.0218(10) 0.0007(12) 0.0005(9) 0.0040(9)
C9 0.0258(14) 0.0235(12) 0.0151(11) 0.0018(10) 0.0056(10) -0.0004(8)
C10 0.0233(13) 0.0269(13) 0.0311(13) 0.0013(10) -0.0053(12) -0.0013(12)
C5 0.0253(14) 0.0197(12) 0.0214(11) -0.0003(12) 0.0049(12) -0.0014(9)
C14 0.0227(14) 0.0301(13) 0.0235(11) -0.0010(13) 0.0018(11) 0.0002(10)
C2 0.0212(12) 0.0213(11) 0.0173(10) 0.0000(11) 0.0027(10) -0.0013(8)
C1 0.0262(14) 0.0203(12) 0.0181(10) -0.0011(11) 0.0001(10) 0.0021(9)
C7 0.0233(14) 0.0238(13) 0.0234(12) -0.0038(11) 0.0012(10) -0.0013(10)
C8 0.0233(14) 0.0270(14) 0.0203(11) 0.0012(10) -0.0013(10) 0.0027(10)
C6 0.0263(13) 0.0205(12) 0.0264(11) 0.0023(12) -0.0037(11) 0.0031(9)
C4 0.0232(13) 0.0271(12) 0.0156(10) -0.0020(12) 0.0002(10) -0.0002(9)
C11 0.0348(16) 0.0271(14) 0.0395(14) -0.0058(11) -0.0031(14) -0.0021(14)
C13 0.0265(15) 0.0385(15) 0.0292(12) 0.0090(13) 0.0050(12) 0.0067(11)
C12 0.0401(16) 0.0237(15) 0.0333(14) 0.0041(11) 0.0101(11) 0.0044(10)

loop_
_atom_type_symbol
_atom_type_description
_atom_type_scat_dispersion_real
_atom_type_scat_dispersion_imag
_atom_type_scat_source
C C 0.0033 0.0016 'International Tables Vol C Tables 4.2.6.8 and 6.1.1.4'
H H 0.0000 0.0000 'International Tables Vol C Tables 4.2.6.8 and 6.1.1.4'
O O 0.0106 0.0060 'International Tables Vol C Tables 4.2.6.8 and 6.1.1.4'
Se Se -0.0929 2.2259 'International Tables Vol C Tables 4.2.6.8 and 6.1.1.4'

loop_
_geom_angle_atom_site_label_1
_geom_angle_atom_site_label_2
_geom_angle_atom_site_label_3
_geom_angle
_geom_angle_publ_flag
C9 Se C2 101.36(10) yes
C8 O1 C3 108.70(18) ?
O1 C3 C4 105.63(19) ?
O1 C3 C2 110.25(19) ?
C4 C3 C2 103.26(18) yes
O1 C3 H3 112.4 ?
C4 C3 H3 112.4 ?
C2 C3 H3 112.4 ?
C10 C9 C14 120.0(2) ?
C10 C9 Se 122.3(2) ?
C14 C9 Se 117.5(2) ?
C9 C10 C11 119.6(2) ?
C9 C10 H10 120.2 ?
C11 C10 H10 120.2 ?
C8 C5 C4 103.3(2) ?
C8 C5 C6 110.8(2) ?
C4 C5 C6 101.72(19) ?
C8 C5 H5 113.3 ?
C4 C5 H5 113.3 ?
C6 C5 H5 113.3 ?
C13 C14 C9 119.5(3) ?
C13 C14 H14 120.2 ?
C9 C14 H14 120.2 ?
C1 C2 C3 102.73(17) yes
C1 C2 Se 108.67(16) ?
C3 C2 Se 113.39(17) yes
C1 C2 H2 110.6 ?
C3 C2 H2 110.6 ?
Se C2 H2 110.6 ?
C7 C1 C6 101.68(18) ?
C7 C1 C2 101.84(19) ?
C6 C1 C2 106.9(2) ?
C7 C1 H1 114.9 ?
C6 C1 H1 114.9 ?
C2 C1 H1 114.9 ?
C4 C7 C1 94.7(2) ?
C4 C7 H7A 112.8 ?
C1 C7 H7A 112.8 ?
C4 C7 H7B 112.8 ?
C1 C7 H7B 112.8 ?
H7A C7 H7B 110.3 ?
O2 C8 O1 121.1(2) ?
O2 C8 C5 129.4(2) ?
O1 C8 C5 109.5(2) ?
C1 C6 C5 103.6(2) ?
C1 C6 H6A 111.0 ?
C5 C6 H6A 111.0 ?
C1 C6 H6B 111.0 ?
C5 C6 H6B 111.0 ?
H6A C6 H6B 109.0 ?
C7 C4 C3 104.26(18) ?
C7 C4 C5 105.3(2) ?
C3 C4 C5 97.78(19) ?
C7 C4 H4 115.8 ?
C3 C4 H4 115.8 ?
C5 C4 H4 115.8 ?
C12 C11 C10 120.3(3) ?
C12 C11 H11 119.8 ?
C10 C11 H11 119.8 ?
C12 C13 C14 120.5(3) ?
C12 C13 H13 119.8 ?
C14 C13 H13 119.8 ?
C13 C12 C11 119.9(3) ?
C13 C12 H12 120.0 ?
C11 C12 H12 120.0 ?

loop_
_geom_bond_atom_site_label_1
_geom_bond_atom_site_label_2
_geom_bond_distance
_geom_bond_publ_flag
Se C9 1.913(2) yes
Se C2 1.954(3) yes
O1 C8 1.352(3) ?
O1 C3 1.453(3) ?
O2 C8 1.202(3) ?
C3 C4 1.534(3) yes
C3 C2 1.544(3) yes
C3 H3 0.9800 ?
C9 C10 1.380(4) ?
C9 C14 1.385(4) ?
C10 C11 1.380(4) ?
C10 H10 0.9300 ?
C5 C8 1.489(3) ?
C5 C4 1.540(4) ?
C5 C6 1.560(3) ?
C5 H5 0.9800 ?
C14 C13 1.382(4) ?
C14 H14 0.9300 ?
C2 C1 1.534(3) yes
C2 H2 0.9800 ?
C1 C7 1.528(3) ?
C1 C6 1.527(4) ?
C1 H1 0.9800 ?
C7 C4 1.520(3) ?
C7 H7A 0.9700 ?
C7 H7B 0.9700 ?
C6 H6A 0.9700 ?
C6 H6B 0.9700 ?
C4 H4 0.9800 ?
C11 C12 1.379(4) ?
C11 H11 0.9300 ?
C13 C12 1.367(4) ?
C13 H13 0.9300 ?
C12 H12 0.9300 ?

loop_
_geom_torsion_atom_site_label_1
_geom_torsion_atom_site_label_2
_geom_torsion_atom_site_label_3
_geom_torsion_atom_site_label_4
_geom_torsion
C8 O1 C3 C4 23.7(2)
C8 O1 C3 C2 -87.2(2)
C2 Se C9 C10 49.5(2)
C2 Se C9 C14 -135.11(17)
C14 C9 C10 C11 -0.5(4)
Se C9 C10 C11 174.8(2)
C10 C9 C14 C13 1.6(3)
Se C9 C14 C13 -173.95(17)
O1 C3 C2 C1 105.7(2)
C4 C3 C2 C1 -6.8(3)
O1 C3 C2 Se -137.26(16)
C4 C3 C2 Se 110.28(19)
C9 Se C2 C1 175.36(15)
C9 Se C2 C3 61.81(18)
C3 C2 C1 C7 39.4(2)
Se C2 C1 C7 -80.99(18)
C3 C2 C1 C6 -66.9(2)
Se C2 C1 C6 172.75(14)
C6 C1 C7 C4 55.0(2)
C2 C1 C7 C4 -55.3(2)
C3 O1 C8 O2 -179.6(2)
C3 O1 C8 C5 0.6(2)
C4 C5 C8 O2 155.8(3)
C6 C5 C8 O2 -95.9(3)
C4 C5 C8 O1 -24.4(2)
C6 C5 C8 O1 83.9(2)
C7 C1 C6 C5 -39.9(2)
C2 C1 C6 C5 66.5(2)
C8 C5 C6 C1 -101.8(2)
C4 C5 C6 C1 7.5(2)
C1 C7 C4 C3 51.2(2)
C1 C7 C4 C5 -51.1(2)
O1 C3 C4 C7 -144.1(2)
C2 C3 C4 C7 -28.3(3)
O1 C3 C4 C5 -36.2(2)
C2 C3 C4 C5 79.6(2)
C8 C5 C4 C7 142.70(19)
C6 C5 C4 C7 27.7(2)
C8 C5 C4 C3 35.55(19)
C6 C5 C4 C3 -79.40(19)
C9 C10 C11 C12 -0.9(4)
C9 C14 C13 C12 -1.3(4)
C14 C13 C12 C11 -0.1(4)
C10 C11 C12 C13 1.2(4)

loop_
_cod_related_entry_id
_cod_related_entry_database
_cod_related_entry_code
1 ChemSpider 21173645
